data_7032882
loop_
_publ_author_name
'Rioja, Matias'
'Hamon, Paul'
'Roisnel, Thierry'
'Sinbandhit, Sourisak'
'Fuentealba, Mauricio'
'Letelier, Karina'
'Saillard, Jean-Yves'
'Vega, Andr\'es'
'Hamon, Jean-Ren\'e'

_publ_section_title
;
 [(\h(5)-C5Me5)Ru](+) fragments ligated to polyaromatic hydrocarbons: an
 experimental and computational approach to pathways for haptotropic
 migration.
;
_journal_issue 1
_journal_name_full 'Dalton transactions (Cambridge, England : 2003)'
_journal_page_first 316
_journal_page_last 329
_journal_paper_doi 10.1039/c4dt02736a
_journal_volume 44
_journal_year 2015
_chemical_compound_source 'synthesis as described'
_chemical_formula_moiety 'C26 H25 Ru, F6 P'
_chemical_formula_sum 'C26 H25 F6 P Ru'
_chemical_formula_weight 583.5
_chemical_name_systematic
;
 ?
;
_space_group_IT_number 2
_symmetry_cell_setting triclinic
_symmetry_Int_Tables_number 2
_symmetry_space_group_name_Hall '-P 1'
_symmetry_space_group_name_H-M 'P -1'
_atom_sites_solution_hydrogens geom
_atom_sites_solution_primary direct
_atom_sites_solution_secondary difmap
_cell_angle_alpha 88.2880(10)
_cell_angle_beta 79.3790(10)
_cell_angle_gamma 87.0630(10)
_cell_formula_units_Z 2
_cell_length_a 7.7855(3)
_cell_length_b 8.5249(4)
_cell_length_c 17.6313(7)
_cell_measurement_reflns_used 6072
_cell_measurement_temperature 150(2)
_cell_measurement_theta_max 27.44
_cell_measurement_theta_min 2.39
_cell_measurement_wavelength 0.71073
_cell_volume 1148.39(8)
_computing_cell_refinement 'Bruker SMART (Bruker, 2002)'
_computing_data_collection 'Bruker SAINT (Bruker, 2002)'
_computing_data_reduction 'Bruker SAINT (Bruker, 2002)'
_computing_molecular_graphics 'Ortep-3 for Windows (Farrugia, 1997)'
_computing_publication_material
;
           WinGX publication routines (Farrugia, 2012),
           CRYSCAL (T. Roisnel, local program)
;
_computing_structure_refinement 'SHELXL-97 (Sheldrick, 1997)'
_computing_structure_solution 'SIR97 (Altomare et al., 1999)'
_diffrn_ambient_temperature 150(2)
_diffrn_detector 'CCD plate'
_diffrn_measured_fraction_theta_full 0.997
_diffrn_measured_fraction_theta_max 0.997
_diffrn_measurement_device_type 'APEXII, Bruker-AXS'
_diffrn_measurement_method 'CCD rotation images, thin slices'
_diffrn_radiation_monochromator graphite
_diffrn_radiation_probe x-ray
_diffrn_radiation_type MoK\a
_diffrn_radiation_wavelength 0.71073
_diffrn_reflns_av_R_equivalents 0.0332
_diffrn_reflns_av_unetI/netI 0.0297
_diffrn_reflns_limit_h_max 10
_diffrn_reflns_limit_h_min -10
_diffrn_reflns_limit_k_max 11
_diffrn_reflns_limit_k_min -11
_diffrn_reflns_limit_l_max 20
_diffrn_reflns_limit_l_min -22
_diffrn_reflns_number 15414
_diffrn_reflns_theta_full 27.47
_diffrn_reflns_theta_max 27.47
_diffrn_reflns_theta_min 3.1
_exptl_absorpt_coefficient_mu 0.814
_exptl_absorpt_correction_T_max 0.900
_exptl_absorpt_correction_T_min 0.751
_exptl_absorpt_correction_type multi-scan
_exptl_absorpt_process_details
;
  [Sheldrick, G.M. (2002). SADABS Bruker AXS Inc., Madison, Wisconsin, USA]
;
_exptl_crystal_colour yellow
_exptl_crystal_density_diffrn 1.687
_exptl_crystal_density_method 'not measured'
_exptl_crystal_description prism
_exptl_crystal_F_000 588
_exptl_crystal_size_max 0.29
_exptl_crystal_size_mid 0.27
_exptl_crystal_size_min 0.13
_refine_diff_density_max 1.091
_refine_diff_density_min -0.401
_refine_diff_density_rms 0.064
_refine_ls_extinction_method none
_refine_ls_goodness_of_fit_ref 1.106
_refine_ls_hydrogen_treatment constr
_refine_ls_matrix_type full
_refine_ls_number_parameters 315
_refine_ls_number_reflns 5246
_refine_ls_number_restraints 0
_refine_ls_restrained_S_all 1.106
_refine_ls_R_factor_all 0.0242
_refine_ls_R_factor_gt 0.0233
_refine_ls_shift/su_max 0.001
_refine_ls_shift/su_mean 0
_refine_ls_structure_factor_coef Fsqd
_refine_ls_weighting_details 'calc w=1/[\s^2^(Fo^2^)+(0.0178P)^2^+0.8819P] where P=(Fo^2^+2Fc^2^)/3'
_refine_ls_weighting_scheme calc
_refine_ls_wR_factor_gt 0.0598
_refine_ls_wR_factor_ref 0.0604
_reflns_number_gt 5100
_reflns_number_total 5246
_reflns_threshold_expression >2sigma(I)
_cod_data_source_file c4dt02736a2.cif
_cod_data_source_block ANDRES02_1A
_cod_depositor_comments 'Adding full bibliography for 7032881--7032883.cif.'
_cod_database_code 7032882

loop_
_symmetry_equiv_pos_as_xyz
'x, y, z'
'-x, -y, -z'

loop_
_atom_site_label
_atom_site_type_symbol
_atom_site_fract_x
_atom_site_fract_y
_atom_site_fract_z
_atom_site_U_iso_or_equiv
_atom_site_adp_type
_atom_site_occupancy
_atom_site_symmetry_multiplicity
_atom_site_calc_flag
_atom_site_refinement_flags
Ru1 Ru 0.281168(17) 0.587000(15) 0.262655(7) 0.01498(5) Uani 1 1 d .
C11 C 0.4257(2) 0.4643(2) 0.34292(10) 0.0223(4) Uani 1 1 d .
C12 C 0.5002(2) 0.6129(2) 0.32090(11) 0.0213(4) Uani 1 1 d .
C13 C 0.5622(2) 0.6132(2) 0.23864(10) 0.0188(3) Uani 1 1 d .
C14 C 0.5254(2) 0.4648(2) 0.21029(10) 0.0175(3) Uani 1 1 d .
C15 C 0.4406(2) 0.3729(2) 0.27473(10) 0.0194(3) Uani 1 1 d .
C16 C 0.3526(3) 0.4102(3) 0.42371(12) 0.0365(5) Uani 1 1 d .
H16A H 0.4453 0.3548 0.4462 0.055 Uiso 1 1 calc R
H16B H 0.258 0.3391 0.4227 0.055 Uiso 1 1 calc R
H16C H 0.3066 0.5013 0.455 0.055 Uiso 1 1 calc R
C17 C 0.5189(3) 0.7428(3) 0.37406(13) 0.0331(5) Uani 1 1 d .
H17A H 0.4201 0.7444 0.4175 0.05 Uiso 1 1 calc R
H17B H 0.5203 0.8437 0.3458 0.05 Uiso 1 1 calc R
H17C H 0.6284 0.7252 0.3936 0.05 Uiso 1 1 calc R
C18 C 0.6538(3) 0.7442(2) 0.19198(12) 0.0269(4) Uani 1 1 d .
H18A H 0.7765 0.7409 0.198 0.04 Uiso 1 1 calc R
H18B H 0.597 0.845 0.2099 0.04 Uiso 1 1 calc R
H18C H 0.6477 0.7323 0.1374 0.04 Uiso 1 1 calc R
C19 C 0.5678(2) 0.4140(2) 0.12806(11) 0.0244(4) Uani 1 1 d .
H19A H 0.5676 0.5064 0.0936 0.037 Uiso 1 1 calc R
H19B H 0.4799 0.3424 0.1185 0.037 Uiso 1 1 calc R
H19C H 0.6837 0.36 0.1183 0.037 Uiso 1 1 calc R
C20 C 0.3822(3) 0.2089(2) 0.27160(13) 0.0283(4) Uani 1 1 d .
H20A H 0.4735 0.1339 0.2837 0.042 Uiso 1 1 calc R
H20B H 0.3606 0.1896 0.2197 0.042 Uiso 1 1 calc R
H20C H 0.2742 0.1958 0.3093 0.042 Uiso 1 1 calc R
C10A C -0.0082(2) 0.5508(2) 0.29986(10) 0.0198(3) Uani 1 1 d .
C1 C 0.0346(2) 0.6971(2) 0.32653(11) 0.0248(4) Uani 1 1 d .
H1 H 0.0057 0.7193 0.38 0.03 Uiso 1 1 calc R
C2 C 0.1197(2) 0.8098(2) 0.27433(12) 0.0254(4) Uani 1 1 d .
H2 H 0.1436 0.9085 0.2927 0.031 Uiso 1 1 calc R
C3 C 0.1694(2) 0.7769(2) 0.19511(11) 0.0224(4) Uani 1 1 d .
H3 H 0.2301 0.8521 0.1609 0.027 Uiso 1 1 calc R
C3A C 0.1291(2) 0.6318(2) 0.16614(10) 0.0181(3) Uani 1 1 d .
C3A1 C 0.0388(2) 0.5180(2) 0.21915(10) 0.0163(3) Uani 1 1 d .
C4 C 0.1795(2) 0.5917(2) 0.08561(10) 0.0218(4) Uani 1 1 d .
H4 H 0.2404 0.6647 0.05 0.026 Uiso 1 1 calc R
C5 C 0.1415(2) 0.4529(2) 0.06055(10) 0.0226(4) Uani 1 1 d .
H5 H 0.1757 0.4304 0.0073 0.027 Uiso 1 1 calc R
C5A C 0.0503(2) 0.3364(2) 0.11181(10) 0.0195(3) Uani 1 1 d .
C5A1 C 0.0012(2) 0.3691(2) 0.19121(10) 0.0169(3) Uani 1 1 d .
C6 C 0.0086(3) 0.1924(2) 0.08567(12) 0.0254(4) Uani 1 1 d .
H6 H 0.041 0.1686 0.0325 0.03 Uiso 1 1 calc R
C7 C -0.0798(3) 0.0842(2) 0.13667(13) 0.0291(4) Uani 1 1 d .
H7 H -0.1088 -0.0125 0.118 0.035 Uiso 1 1 calc R
C8 C -0.1260(2) 0.1154(2) 0.21444(12) 0.0260(4) Uani 1 1 d .
H8 H -0.1851 0.0392 0.2487 0.031 Uiso 1 1 calc R
C8A C -0.0869(2) 0.2578(2) 0.24342(11) 0.0204(4) Uani 1 1 d .
C9 C -0.1303(2) 0.2933(2) 0.32461(11) 0.0247(4) Uani 1 1 d .
H9 H -0.1877 0.2179 0.3598 0.03 Uiso 1 1 calc R
C10 C -0.0914(2) 0.4303(2) 0.35142(11) 0.0253(4) Uani 1 1 d .
H10 H -0.119 0.4485 0.4053 0.03 Uiso 1 1 calc R
P4 P 0.5 0 0 0.01968(13) Uani 1 2 d S
F41 F 0.55905(18) -0.17969(14) 0.01463(7) 0.0348(3) Uani 1 1 d .
F42 F 0.45022(19) 0.02481(15) 0.09121(7) 0.0360(3) Uani 1 1 d .
F43 F 0.69420(16) 0.05208(16) 0.00052(8) 0.0387(3) Uani 1 1 d .
P5 P 0 0 0.5 0.03005(17) Uani 1 2 d S
F51 F 0.1344(2) 0.02523(18) 0.42163(8) 0.0578(5) Uani 1 1 d .
F52 F -0.0609(2) 0.18244(15) 0.49936(8) 0.0494(4) Uani 1 1 d .
F53 F 0.1453(2) 0.03846(19) 0.54895(9) 0.0546(4) Uani 1 1 d .

loop_
_atom_site_aniso_label
_atom_site_aniso_U_11
_atom_site_aniso_U_22
_atom_site_aniso_U_33
_atom_site_aniso_U_23
_atom_site_aniso_U_13
_atom_site_aniso_U_12
Ru1 0.01398(8) 0.01489(8) 0.01626(8) -0.00143(5) -0.00318(5) -0.00045(5)
C11 0.0202(9) 0.0277(9) 0.0200(9) 0.0027(7) -0.0070(7) -0.0003(7)
C12 0.0185(9) 0.0248(9) 0.0223(9) -0.0015(7) -0.0087(7) 0.0004(7)
C13 0.0144(8) 0.0192(8) 0.0243(9) 0.0018(7) -0.0073(7) -0.0017(6)
C14 0.0132(8) 0.0185(8) 0.0208(8) 0.0012(6) -0.0042(6) 0.0023(6)
C15 0.0166(8) 0.0187(8) 0.0228(9) 0.0030(7) -0.0046(7) 0.0005(6)
C16 0.0405(13) 0.0477(13) 0.0207(10) 0.0083(9) -0.0049(9) -0.0059(10)
C17 0.0354(12) 0.0349(11) 0.0336(11) -0.0098(9) -0.0161(9) -0.0026(9)
C18 0.0213(9) 0.0230(9) 0.0374(11) 0.0077(8) -0.0080(8) -0.0063(7)
C19 0.0205(9) 0.0291(10) 0.0225(9) -0.0032(7) -0.0015(7) 0.0037(7)
C20 0.0253(10) 0.0188(9) 0.0400(11) 0.0038(8) -0.0041(8) -0.0020(7)
C10A 0.0134(8) 0.0247(9) 0.0207(8) -0.0029(7) -0.0022(6) 0.0022(7)
C1 0.0190(9) 0.0277(10) 0.0270(9) -0.0098(8) -0.0029(7) 0.0042(7)
C2 0.0211(9) 0.0178(8) 0.0388(11) -0.0075(8) -0.0093(8) 0.0042(7)
C3 0.0183(9) 0.0166(8) 0.0330(10) 0.0035(7) -0.0076(7) 0.0010(7)
C3A 0.0142(8) 0.0183(8) 0.0221(8) 0.0029(7) -0.0051(6) 0.0008(6)
C3A1 0.0117(7) 0.0189(8) 0.0182(8) 0.0000(6) -0.0030(6) 0.0009(6)
C4 0.0175(8) 0.0277(9) 0.0200(8) 0.0067(7) -0.0040(7) -0.0030(7)
C5 0.0191(9) 0.0327(10) 0.0161(8) 0.0003(7) -0.0038(6) -0.0009(7)
C5A 0.0135(8) 0.0226(9) 0.0229(9) -0.0013(7) -0.0053(6) 0.0009(6)
C5A1 0.0117(7) 0.0181(8) 0.0215(8) 0.0008(6) -0.0051(6) 0.0014(6)
C6 0.0227(9) 0.0263(9) 0.0289(10) -0.0082(8) -0.0093(7) 0.0042(7)
C7 0.0275(10) 0.0188(9) 0.0441(12) -0.0066(8) -0.0137(9) -0.0005(7)
C8 0.0207(9) 0.0204(9) 0.0382(11) 0.0059(8) -0.0088(8) -0.0033(7)
C8A 0.0152(8) 0.0207(8) 0.0261(9) 0.0033(7) -0.0064(7) -0.0007(7)
C9 0.0181(9) 0.0310(10) 0.0243(9) 0.0087(8) -0.0023(7) -0.0047(7)
C10 0.0175(9) 0.0390(11) 0.0177(8) 0.0018(8) 0.0006(7) -0.0014(8)
P4 0.0237(3) 0.0170(3) 0.0181(3) -0.0004(2) -0.0027(2) -0.0026(2)
F41 0.0502(8) 0.0196(6) 0.0345(7) 0.0009(5) -0.0095(6) 0.0043(5)
F42 0.0559(8) 0.0315(6) 0.0188(6) -0.0032(5) -0.0006(5) -0.0045(6)
F43 0.0270(7) 0.0401(7) 0.0503(8) -0.0065(6) -0.0081(6) -0.0085(5)
P5 0.0501(5) 0.0213(3) 0.0167(3) -0.0014(3) 0.0002(3) -0.0050(3)
F51 0.0852(12) 0.0471(9) 0.0305(7) -0.0039(6) 0.0208(7) -0.0158(8)
F52 0.0919(12) 0.0252(7) 0.0313(7) -0.0045(5) -0.0138(7) 0.0049(7)
F53 0.0687(11) 0.0489(9) 0.0520(9) -0.0144(7) -0.0238(8) -0.0032(8)

loop_
_atom_type_symbol
_atom_type_description
_atom_type_scat_dispersion_real
_atom_type_scat_dispersion_imag
_atom_type_scat_source
C C 0.0033 0.0016 'International Tables Vol C Tables 4.2.6.8 and 6.1.1.4'
H H 0 0 'International Tables Vol C Tables 4.2.6.8 and 6.1.1.4'
P P 0.1023 0.0942 'International Tables Vol C Tables 4.2.6.8 and 6.1.1.4'
Ru Ru -1.2594 0.8363 'International Tables Vol C Tables 4.2.6.8 and 6.1.1.4'
F F 0.0171 0.0103 'International Tables Vol C Tables 4.2.6.8 and 6.1.1.4'

loop_
_geom_angle_atom_site_label_1
_geom_angle_atom_site_label_2
_geom_angle_atom_site_label_3
_geom_angle
_geom_angle_site_symmetry_1
_geom_angle_site_symmetry_3
C12 Ru1 C13 38.78(7) . .
C12 Ru1 C11 38.51(7) . .
C13 Ru1 C11 64.58(7) . .
C12 Ru1 C15 64.55(7) . .
C13 Ru1 C15 64.48(6) . .
C11 Ru1 C15 38.45(7) . .
C12 Ru1 C14 64.66(7) . .
C13 Ru1 C14 38.49(7) . .
C11 Ru1 C14 64.43(7) . .
C15 Ru1 C14 38.44(6) . .
C12 Ru1 C2 107.86(7) . .
C13 Ru1 C2 115.29(7) . .
C11 Ru1 C2 130.67(7) . .
C15 Ru1 C2 168.95(7) . .
C14 Ru1 C2 147.52(7) . .
C12 Ru1 C1 112.26(7) . .
C13 Ru1 C1 141.79(7) . .
C11 Ru1 C1 110.04(7) . .
C15 Ru1 C1 136.19(7) . .
C14 Ru1 C1 174.26(7) . .
C2 Ru1 C1 37.16(7) . .
C12 Ru1 C3 124.35(7) . .
C13 Ru1 C3 105.76(7) . .
C11 Ru1 C3 161.77(7) . .
C15 Ru1 C3 153.64(7) . .
C14 Ru1 C3 118.58(7) . .
C2 Ru1 C3 37.12(7) . .
C1 Ru1 C3 67.15(7) . .
C12 Ru1 C3A 154.42(7) . .
C13 Ru1 C3A 118.83(6) . .
C11 Ru1 C3A 160.89(7) . .
C15 Ru1 C3A 123.72(7) . .
C14 Ru1 C3A 105.66(6) . .
C2 Ru1 C3A 66.71(7) . .
C1 Ru1 C3A 79.16(7) . .
C3 Ru1 C3A 37.06(6) . .
C12 Ru1 C10A 135.72(7) . .
C13 Ru1 C10A 174.13(6) . .
C11 Ru1 C10A 109.78(7) . .
C15 Ru1 C10A 112.39(7) . .
C14 Ru1 C10A 141.78(7) . .
C2 Ru1 C10A 66.73(7) . .
C1 Ru1 C10A 37.01(7) . .
C3 Ru1 C10A 79.20(7) . .
C3A Ru1 C10A 67.02(6) . .
C12 Ru1 C3A1 168.20(7) . .
C13 Ru1 C3A1 147.86(6) . .
C11 Ru1 C3A1 129.94(7) . .
C15 Ru1 C3A1 107.66(6) . .
C14 Ru1 C3A1 115.44(6) . .
C2 Ru1 C3A1 78.43(7) . .
C1 Ru1 C3A1 66.48(7) . .
C3 Ru1 C3A1 66.70(6) . .
C3A Ru1 C3A1 37.14(6) . .
C10A Ru1 C3A1 36.89(6) . .
C12 C11 C15 108.16(16) . .
C12 C11 C16 126.02(18) . .
C15 C11 C16 125.76(18) . .
C12 C11 Ru1 70.45(10) . .
C15 C11 Ru1 70.92(10) . .
C16 C11 Ru1 126.47(14) . .
C11 C12 C13 107.82(16) . .
C11 C12 C17 126.43(18) . .
C13 C12 C17 125.68(17) . .
C11 C12 Ru1 71.04(10) . .
C13 C12 Ru1 70.70(10) . .
C17 C12 Ru1 126.01(14) . .
C14 C13 C12 108.00(15) . .
C14 C13 C18 126.42(17) . .
C12 C13 C18 125.55(17) . .
C14 C13 Ru1 71.11(10) . .
C12 C13 Ru1 70.53(10) . .
C18 C13 Ru1 125.39(12) . .
C13 C14 C15 107.97(15) . .
C13 C14 C19 126.21(16) . .
C15 C14 C19 125.82(16) . .
C13 C14 Ru1 70.40(10) . .
C15 C14 Ru1 70.77(10) . .
C19 C14 Ru1 124.48(12) . .
C11 C15 C14 108.04(16) . .
C11 C15 C20 125.98(17) . .
C14 C15 C20 125.96(17) . .
C11 C15 Ru1 70.64(10) . .
C14 C15 Ru1 70.79(9) . .
C20 C15 Ru1 125.38(13) . .
C11 C16 H16A 109.5 . .
C11 C16 H16B 109.5 . .
H16A C16 H16B 109.5 . .
C11 C16 H16C 109.5 . .
H16A C16 H16C 109.5 . .
H16B C16 H16C 109.5 . .
C12 C17 H17A 109.5 . .
C12 C17 H17B 109.5 . .
H17A C17 H17B 109.5 . .
C12 C17 H17C 109.5 . .
H17A C17 H17C 109.5 . .
H17B C17 H17C 109.5 . .
C13 C18 H18A 109.5 . .
C13 C18 H18B 109.5 . .
H18A C18 H18B 109.5 . .
C13 C18 H18C 109.5 . .
H18A C18 H18C 109.5 . .
H18B C18 H18C 109.5 . .
C14 C19 H19A 109.5 . .
C14 C19 H19B 109.5 . .
H19A C19 H19B 109.5 . .
C14 C19 H19C 109.5 . .
H19A C19 H19C 109.5 . .
H19B C19 H19C 109.5 . .
C15 C20 H20A 109.5 . .
C15 C20 H20B 109.5 . .
H20A C20 H20B 109.5 . .
C15 C20 H20C 109.5 . .
H20A C20 H20C 109.5 . .
H20B C20 H20C 109.5 . .
C1 C10A C3A1 119.04(17) . .
C1 C10A C10 122.61(17) . .
C3A1 C10A C10 118.30(16) . .
C1 C10A Ru1 69.80(10) . .
C3A1 C10A Ru1 72.02(10) . .
C10 C10A Ru1 128.02(13) . .
C2 C1 C10A 120.66(18) . .
C2 C1 Ru1 71.40(11) . .
C10A C1 Ru1 73.19(10) . .
C2 C1 H1 119.7 . .
C10A C1 H1 119.7 . .
Ru1 C1 H1 127.9 . .
C3 C2 C1 120.54(17) . .
C3 C2 Ru1 71.48(10) . .
C1 C2 Ru1 71.44(11) . .
C3 C2 H2 119.7 . .
C1 C2 H2 119.7 . .
Ru1 C2 H2 129.9 . .
C2 C3 C3A 120.50(17) . .
C2 C3 Ru1 71.39(10) . .
C3A C3 Ru1 73.04(10) . .
C2 C3 H3 119.8 . .
C3A C3 H3 119.8 . .
Ru1 C3 H3 128 . .
C3 C3A C3A1 118.99(16) . .
C3 C3A C4 122.54(16) . .
C3A1 C3A C4 118.45(16) . .
C3 C3A Ru1 69.91(10) . .
C3A1 C3A Ru1 71.99(9) . .
C4 C3A Ru1 128.52(12) . .
C10A C3A1 C5A1 119.99(15) . .
C10A C3A1 C3A 120.23(16) . .
C5A1 C3A1 C3A 119.74(15) . .
C10A C3A1 Ru1 71.09(10) . .
C5A1 C3A1 Ru1 129.05(12) . .
C3A C3A1 Ru1 70.87(9) . .
C5 C4 C3A 120.90(16) . .
C5 C4 H4 119.6 . .
C3A C4 H4 119.6 . .
C4 C5 C5A 122.24(17) . .
C4 C5 H5 118.9 . .
C5A C5 H5 118.9 . .
C6 C5A C5A1 118.75(17) . .
C6 C5A C5 122.35(17) . .
C5A1 C5A C5 118.89(16) . .
C5A C5A1 C8A 120.69(16) . .
C5A C5A1 C3A1 119.76(16) . .
C8A C5A1 C3A1 119.54(16) . .
C7 C6 C5A 120.53(18) . .
C7 C6 H6 119.7 . .
C5A C6 H6 119.7 . .
C8 C7 C6 120.74(18) . .
C8 C7 H7 119.6 . .
C6 C7 H7 119.6 . .
C7 C8 C8A 120.86(18) . .
C7 C8 H8 119.6 . .
C8A C8 H8 119.6 . .
C8 C8A C5A1 118.41(17) . .
C8 C8A C9 122.43(17) . .
C5A1 C8A C9 119.14(16) . .
C10 C9 C8A 121.63(17) . .
C10 C9 H9 119.2 . .
C8A C9 H9 119.2 . .
C9 C10 C10A 121.30(17) . .
C9 C10 H10 119.3 . .
C10A C10 H10 119.3 . .
F43 P4 F43 180 . 2_655
F43 P4 F42 89.98(7) . 2_655
F43 P4 F42 90.02(7) 2_655 2_655
F43 P4 F42 90.02(7) . .
F43 P4 F42 89.98(7) 2_655 .
F42 P4 F42 180 2_655 .
F43 P4 F41 90.34(7) . .
F43 P4 F41 89.66(7) 2_655 .
F42 P4 F41 89.87(6) 2_655 .
F42 P4 F41 90.13(6) . .
F43 P4 F41 89.66(7) . 2_655
F43 P4 F41 90.34(7) 2_655 2_655
F42 P4 F41 90.13(6) 2_655 2_655
F42 P4 F41 89.87(6) . 2_655
F41 P4 F41 180 . 2_655
F51 P5 F51 179.9990(10) 2_556 .
F51 P5 F53 89.13(9) 2_556 .
F51 P5 F53 90.87(9) . .
F51 P5 F53 90.87(9) 2_556 2_556
F51 P5 F53 89.13(9) . 2_556
F53 P5 F53 180 . 2_556
F51 P5 F52 90.30(8) 2_556 2_556
F51 P5 F52 89.70(8) . 2_556
F53 P5 F52 90.19(8) . 2_556
F53 P5 F52 89.81(8) 2_556 2_556
F51 P5 F52 89.70(8) 2_556 .
F51 P5 F52 90.30(8) . .
F53 P5 F52 89.80(8) . .
F53 P5 F52 90.19(8) 2_556 .
F52 P5 F52 180 2_556 .

loop_
_geom_bond_atom_site_label_1
_geom_bond_atom_site_label_2
_geom_bond_distance
_geom_bond_site_symmetry_2
Ru1 C12 2.1701(17) .
Ru1 C13 2.1724(17) .
Ru1 C11 2.1778(17) .
Ru1 C15 2.1816(17) .
Ru1 C14 2.1818(17) .
Ru1 C2 2.2165(18) .
Ru1 C1 2.2171(19) .
Ru1 C3 2.2177(17) .
Ru1 C3A 2.2587(17) .
Ru1 C10A 2.2614(17) .
Ru1 C3A1 2.2736(17) .
C11 C12 1.434(3) .
C11 C15 1.435(3) .
C11 C16 1.502(3) .
C12 C13 1.442(3) .
C12 C17 1.501(3) .
C13 C14 1.435(2) .
C13 C18 1.497(2) .
C14 C15 1.436(2) .
C14 C19 1.498(2) .
C15 C20 1.498(3) .
C16 H16A 0.98 .
C16 H16B 0.98 .
C16 H16C 0.98 .
C17 H17A 0.98 .
C17 H17B 0.98 .
C17 H17C 0.98 .
C18 H18A 0.98 .
C18 H18B 0.98 .
C18 H18C 0.98 .
C19 H19A 0.98 .
C19 H19B 0.98 .
C19 H19C 0.98 .
C20 H20A 0.98 .
C20 H20B 0.98 .
C20 H20C 0.98 .
C10A C1 1.422(3) .
C10A C3A1 1.435(2) .
C10A C10 1.448(3) .
C1 C2 1.413(3) .
C1 H1 0.95 .
C2 C3 1.411(3) .
C2 H2 0.95 .
C3 C3A 1.423(3) .
C3 H3 0.95 .
C3A C3A1 1.443(2) .
C3A C4 1.448(3) .
C3A1 C5A1 1.438(2) .
C4 C5 1.341(3) .
C4 H4 0.95 .
C5 C5A 1.446(3) .
C5 H5 0.95 .
C5A C6 1.398(3) .
C5A C5A1 1.414(2) .
C5A1 C8A 1.414(2) .
C6 C7 1.385(3) .
C6 H6 0.95 .
C7 C8 1.382(3) .
C7 H7 0.95 .
C8 C8A 1.400(3) .
C8 H8 0.95 .
C8A C9 1.446(3) .
C9 C10 1.341(3) .
C9 H9 0.95 .
C10 H10 0.95 .
P4 F43 1.5991(12) .
P4 F43 1.5991(12) 2_655
P4 F42 1.6010(11) 2_655
P4 F42 1.6010(11) .
P4 F41 1.6038(11) .
P4 F41 1.6039(11) 2_655
P5 F51 1.5882(14) 2_556
P5 F51 1.5882(14) .
P5 F53 1.5957(15) .
P5 F53 1.5958(15) 2_556
P5 F52 1.6028(13) 2_556
P5 F52 1.6028(13) .

loop_
_geom_torsion_atom_site_label_1
_geom_torsion_atom_site_label_2
_geom_torsion_atom_site_label_3
_geom_torsion_atom_site_label_4
_geom_torsion
C13 Ru1 C11 C12 37.92(11)
C15 Ru1 C11 C12 118.22(15)
C14 Ru1 C11 C12 80.75(11)
C2 Ru1 C11 C12 -64.51(14)
C1 Ru1 C11 C12 -100.90(12)
C3 Ru1 C11 C12 -23.3(3)
C3A Ru1 C11 C12 142.91(19)
C10A Ru1 C11 C12 -140.36(11)
C3A1 Ru1 C11 C12 -176.51(10)
C12 Ru1 C11 C15 -118.22(15)
C13 Ru1 C11 C15 -80.30(11)
C14 Ru1 C11 C15 -37.47(10)
C2 Ru1 C11 C15 177.27(10)
C1 Ru1 C11 C15 140.88(11)
C3 Ru1 C11 C15 -141.5(2)
C3A Ru1 C11 C15 24.7(3)
C10A Ru1 C11 C15 101.42(11)
C3A1 Ru1 C11 C15 65.27(13)
C12 Ru1 C11 C16 120.9(2)
C13 Ru1 C11 C16 158.8(2)
C15 Ru1 C11 C16 -120.9(2)
C14 Ru1 C11 C16 -158.3(2)
C2 Ru1 C11 C16 56.4(2)
C1 Ru1 C11 C16 20.0(2)
C3 Ru1 C11 C16 97.6(3)
C3A Ru1 C11 C16 -96.2(3)
C10A Ru1 C11 C16 -19.5(2)
C3A1 Ru1 C11 C16 -55.6(2)
C15 C11 C12 C13 -0.3(2)
C16 C11 C12 C13 177.08(18)
Ru1 C11 C12 C13 -61.47(12)
C15 C11 C12 C17 -177.52(18)
C16 C11 C12 C17 -0.2(3)
Ru1 C11 C12 C17 121.27(19)
C15 C11 C12 Ru1 61.21(12)
C16 C11 C12 Ru1 -121.5(2)
C13 Ru1 C12 C11 -117.60(15)
C15 Ru1 C12 C11 -37.36(11)
C14 Ru1 C12 C11 -80.10(11)
C2 Ru1 C12 C11 134.00(11)
C1 Ru1 C12 C11 94.61(12)
C3 Ru1 C12 C11 171.39(11)
C3A Ru1 C12 C11 -152.80(15)
C10A Ru1 C12 C11 59.31(15)
C3A1 Ru1 C12 C11 13.2(4)
C11 Ru1 C12 C13 117.60(15)
C15 Ru1 C12 C13 80.24(11)
C14 Ru1 C12 C13 37.50(10)
C2 Ru1 C12 C13 -108.40(11)
C1 Ru1 C12 C13 -147.79(10)
C3 Ru1 C12 C13 -71.01(12)
C3A Ru1 C12 C13 -35.2(2)
C10A Ru1 C12 C13 176.91(10)
C3A1 Ru1 C12 C13 130.8(3)
C13 Ru1 C12 C17 120.6(2)
C11 Ru1 C12 C17 -121.8(2)
C15 Ru1 C12 C17 -159.13(19)
C14 Ru1 C12 C17 158.13(19)
C2 Ru1 C12 C17 12.23(19)
C1 Ru1 C12 C17 -27.16(19)
C3 Ru1 C12 C17 49.6(2)
C3A Ru1 C12 C17 85.4(2)
C10A Ru1 C12 C17 -62.5(2)
C3A1 Ru1 C12 C17 -108.6(3)
C11 C12 C13 C14 0.11(19)
C17 C12 C13 C14 177.40(17)
Ru1 C12 C13 C14 -61.58(12)
C11 C12 C13 C18 -178.17(17)
C17 C12 C13 C18 -0.9(3)
Ru1 C12 C13 C18 120.15(17)
C11 C12 C13 Ru1 61.69(12)
C17 C12 C13 Ru1 -121.03(19)
C12 Ru1 C13 C14 117.87(14)
C11 Ru1 C13 C14 80.21(11)
C15 Ru1 C13 C14 37.43(10)
C2 Ru1 C13 C14 -154.80(10)
C1 Ru1 C13 C14 170.76(11)
C3 Ru1 C13 C14 -116.34(10)
C3A Ru1 C13 C14 -78.63(11)
C3A1 Ru1 C13 C14 -45.21(16)
C11 Ru1 C13 C12 -37.66(10)
C15 Ru1 C13 C12 -80.44(11)
C14 Ru1 C13 C12 -117.87(14)
C2 Ru1 C13 C12 87.33(12)
C1 Ru1 C13 C12 52.89(15)
C3 Ru1 C13 C12 125.79(11)
C3A Ru1 C13 C12 163.50(10)
C3A1 Ru1 C13 C12 -163.08(11)
C12 Ru1 C13 C18 -120.4(2)
C11 Ru1 C13 C18 -158.01(19)
C15 Ru1 C13 C18 159.20(18)
C14 Ru1 C13 C18 121.8(2)
C2 Ru1 C13 C18 -33.03(18)
C1 Ru1 C13 C18 -67.5(2)
C3 Ru1 C13 C18 5.44(18)
C3A Ru1 C13 C18 43.14(18)
C3A1 Ru1 C13 C18 76.6(2)
C12 C13 C14 C15 0.08(19)
C18 C13 C14 C15 178.34(17)
Ru1 C13 C14 C15 -61.12(12)
C12 C13 C14 C19 -179.85(16)
C18 C13 C14 C19 -1.6(3)
Ru1 C13 C14 C19 118.95(17)
C12 C13 C14 Ru1 61.20(12)
C18 C13 C14 Ru1 -120.54(18)
C12 Ru1 C14 C13 -37.78(10)
C11 Ru1 C14 C13 -80.62(11)
C15 Ru1 C14 C13 -118.10(14)
C2 Ru1 C14 C13 45.79(17)
C3 Ru1 C14 C13 79.16(11)
C3A Ru1 C14 C13 116.87(10)
C10A Ru1 C14 C13 -170.55(10)
C3A1 Ru1 C14 C13 155.29(10)
C12 Ru1 C14 C15 80.32(11)
C13 Ru1 C14 C15 118.10(14)
C11 Ru1 C14 C15 37.47(10)
C2 Ru1 C14 C15 163.89(12)
C3 Ru1 C14 C15 -162.75(10)
C3A Ru1 C14 C15 -125.03(10)
C10A Ru1 C14 C15 -52.45(15)
C3A1 Ru1 C14 C15 -86.61(11)
C12 Ru1 C14 C19 -158.86(17)
C13 Ru1 C14 C19 -121.08(19)
C11 Ru1 C14 C19 158.30(17)
C15 Ru1 C14 C19 120.82(19)
C2 Ru1 C14 C19 -75.3(2)
C3 Ru1 C14 C19 -41.92(17)
C3A Ru1 C14 C19 -4.21(16)
C10A Ru1 C14 C19 68.37(18)
C3A1 Ru1 C14 C19 34.21(17)
C12 C11 C15 C14 0.3(2)
C16 C11 C15 C14 -177.04(18)
Ru1 C11 C15 C14 61.23(12)
C12 C11 C15 C20 178.87(17)
C16 C11 C15 C20 1.5(3)
Ru1 C11 C15 C20 -120.22(18)
C12 C11 C15 Ru1 -60.91(12)
C16 C11 C15 Ru1 121.7(2)
C13 C14 C15 C11 -0.24(19)
C19 C14 C15 C11 179.69(16)
Ru1 C14 C15 C11 -61.13(12)
C13 C14 C15 C20 -178.80(17)
C19 C14 C15 C20 1.1(3)
Ru1 C14 C15 C20 120.31(18)
C13 C14 C15 Ru1 60.89(12)
C19 C14 C15 Ru1 -119.18(17)
C12 Ru1 C15 C11 37.42(11)
C13 Ru1 C15 C11 80.57(11)
C14 Ru1 C15 C11 118.04(15)
C2 Ru1 C15 C11 -10.9(4)
C1 Ru1 C15 C11 -58.89(14)
C3 Ru1 C15 C11 153.97(14)
C3A Ru1 C15 C11 -170.54(10)
C10A Ru1 C15 C11 -94.00(11)
C3A1 Ru1 C15 C11 -133.04(11)
C12 Ru1 C15 C14 -80.63(11)
C13 Ru1 C15 C14 -37.47(10)
C11 Ru1 C15 C14 -118.04(15)
C2 Ru1 C15 C14 -128.9(3)
C1 Ru1 C15 C14 -176.93(10)
C3 Ru1 C15 C14 35.9(2)
C3A Ru1 C15 C14 71.42(12)
C10A Ru1 C15 C14 147.96(10)
C3A1 Ru1 C15 C14 108.91(10)
C12 Ru1 C15 C20 158.36(18)
C13 Ru1 C15 C20 -158.49(18)
C11 Ru1 C15 C20 120.9(2)
C14 Ru1 C15 C20 -121.0(2)
C2 Ru1 C15 C20 110.1(4)
C1 Ru1 C15 C20 62.05(19)
C3 Ru1 C15 C20 -85.1(2)
C3A Ru1 C15 C20 -49.60(18)
C10A Ru1 C15 C20 26.94(18)
C3A1 Ru1 C15 C20 -12.10(17)
C12 Ru1 C10A C1 62.67(15)
C11 Ru1 C10A C1 97.35(12)
C15 Ru1 C10A C1 138.59(11)
C14 Ru1 C10A C1 170.80(11)
C2 Ru1 C10A C1 -29.46(11)
C3 Ru1 C10A C1 -66.18(12)
C3A Ru1 C10A C1 -102.89(12)
C3A1 Ru1 C10A C1 -131.55(16)
C12 Ru1 C10A C3A1 -165.78(10)
C11 Ru1 C10A C3A1 -131.10(10)
C15 Ru1 C10A C3A1 -89.86(11)
C14 Ru1 C10A C3A1 -57.65(14)
C2 Ru1 C10A C3A1 102.09(11)
C1 Ru1 C10A C3A1 131.55(16)
C3 Ru1 C10A C3A1 65.37(10)
C3A Ru1 C10A C3A1 28.65(10)
C12 Ru1 C10A C10 -53.5(2)
C11 Ru1 C10A C10 -18.83(18)
C15 Ru1 C10A C10 22.40(19)
C14 Ru1 C10A C10 54.6(2)
C2 Ru1 C10A C10 -145.65(19)
C1 Ru1 C10A C10 -116.2(2)
C3 Ru1 C10A C10 177.64(18)
C3A Ru1 C10A C10 140.92(18)
C3A1 Ru1 C10A C10 112.3(2)
C3A1 C10A C1 C2 1.0(3)
C10 C10A C1 C2 178.44(17)
Ru1 C10A C1 C2 55.50(16)
C3A1 C10A C1 Ru1 -54.51(15)
C10 C10A C1 Ru1 122.94(17)
C12 Ru1 C1 C2 90.49(12)
C13 Ru1 C1 C2 57.83(16)
C11 Ru1 C1 C2 131.84(11)
C15 Ru1 C1 C2 166.36(11)
C3 Ru1 C1 C2 -28.79(11)
C3A Ru1 C1 C2 -65.56(11)
C10A Ru1 C1 C2 -131.58(17)
C3A1 Ru1 C1 C2 -102.25(12)
C12 Ru1 C1 C10A -137.92(11)
C13 Ru1 C1 C10A -170.58(10)
C11 Ru1 C1 C10A -96.57(12)
C15 Ru1 C1 C10A -62.05(15)
C2 Ru1 C1 C10A 131.58(17)
C3 Ru1 C1 C10A 102.80(12)
C3A Ru1 C1 C10A 66.03(11)
C3A1 Ru1 C1 C10A 29.34(10)
C10A C1 C2 C3 -2.3(3)
Ru1 C1 C2 C3 54.05(16)
C10A C1 C2 Ru1 -56.34(16)
C12 Ru1 C2 C3 123.82(11)
C13 Ru1 C2 C3 82.73(12)
C11 Ru1 C2 C3 160.02(11)
C15 Ru1 C2 C3 168.9(3)
C14 Ru1 C2 C3 53.16(17)
C1 Ru1 C2 C3 -132.67(16)
C3A Ru1 C2 C3 -29.43(10)
C10A Ru1 C2 C3 -103.32(12)
C3A1 Ru1 C2 C3 -66.51(11)
C12 Ru1 C2 C1 -103.51(12)
C13 Ru1 C2 C1 -144.61(11)
C11 Ru1 C2 C1 -67.32(14)
C15 Ru1 C2 C1 -58.4(4)
C14 Ru1 C2 C1 -174.17(11)
C3 Ru1 C2 C1 132.67(16)
C3A Ru1 C2 C1 103.23(12)
C10A Ru1 C2 C1 29.35(11)
C3A1 Ru1 C2 C1 66.16(11)
C1 C2 C3 C3A 2.2(3)
Ru1 C2 C3 C3A 56.25(15)
C1 C2 C3 Ru1 -54.03(16)
C12 Ru1 C3 C2 -73.29(13)
C13 Ru1 C3 C2 -111.27(11)
C11 Ru1 C3 C2 -56.0(3)
C15 Ru1 C3 C2 -175.24(14)
C14 Ru1 C3 C2 -150.70(11)
C1 Ru1 C3 C2 28.82(11)
C3A Ru1 C3 C2 131.50(16)
C10A Ru1 C3 C2 65.51(11)
C3A1 Ru1 C3 C2 101.96(12)
C12 Ru1 C3 C3A 155.21(10)
C13 Ru1 C3 C3A 117.24(11)
C11 Ru1 C3 C3A 172.54(19)
C15 Ru1 C3 C3A 53.26(19)
C14 Ru1 C3 C3A 77.81(12)
C2 Ru1 C3 C3A -131.50(16)
C1 Ru1 C3 C3A -102.68(12)
C10A Ru1 C3 C3A -65.98(11)
C3A1 Ru1 C3 C3A -29.53(10)
C2 C3 C3A C3A1 -0.9(3)
Ru1 C3 C3A C3A1 54.62(14)
C2 C3 C3A C4 -179.06(16)
Ru1 C3 C3A C4 -123.59(16)
C2 C3 C3A Ru1 -55.47(15)
C12 Ru1 C3A C3 -53.3(2)
C13 Ru1 C3A C3 -77.62(12)
C11 Ru1 C3A C3 -172.88(18)
C15 Ru1 C3A C3 -154.68(11)
C14 Ru1 C3A C3 -116.94(11)
C2 Ru1 C3A C3 29.48(11)
C1 Ru1 C3A C3 66.26(11)
C10A Ru1 C3A C3 102.94(12)
C3A1 Ru1 C3A C3 131.42(15)
C12 Ru1 C3A C3A1 175.30(14)
C13 Ru1 C3A C3A1 150.96(10)
C11 Ru1 C3A C3A1 55.7(2)
C15 Ru1 C3A C3A1 73.90(12)
C14 Ru1 C3A C3A1 111.64(10)
C2 Ru1 C3A C3A1 -101.94(11)
C1 Ru1 C3A C3A1 -65.16(11)
C3 Ru1 C3A C3A1 -131.42(15)
C10A Ru1 C3A C3A1 -28.47(10)
C12 Ru1 C3A C4 62.9(2)
C13 Ru1 C3A C4 38.53(18)
C11 Ru1 C3A C4 -56.7(3)
C15 Ru1 C3A C4 -38.52(18)
C14 Ru1 C3A C4 -0.79(17)
C2 Ru1 C3A C4 145.63(18)
C1 Ru1 C3A C4 -177.59(17)
C3 Ru1 C3A C4 116.2(2)
C10A Ru1 C3A C4 -140.90(17)
C3A1 Ru1 C3A C4 -112.4(2)
C1 C10A C3A1 C5A1 178.29(16)
C10 C10A C3A1 C5A1 0.7(2)
Ru1 C10A C3A1 C5A1 124.83(15)
C1 C10A C3A1 C3A 0.4(2)
C10 C10A C3A1 C3A -177.20(16)
Ru1 C10A C3A1 C3A -53.09(14)
C1 C10A C3A1 Ru1 53.45(15)
C10 C10A C3A1 Ru1 -124.11(16)
C3 C3A C3A1 C10A -0.4(2)
C4 C3A C3A1 C10A 177.85(15)
Ru1 C3A C3A1 C10A 53.19(14)
C3 C3A C3A1 C5A1 -178.36(15)
C4 C3A C3A1 C5A1 -0.1(2)
Ru1 C3A C3A1 C5A1 -124.74(15)
C3 C3A C3A1 Ru1 -53.62(14)
C4 C3A C3A1 Ru1 124.66(15)
C12 Ru1 C3A1 C10A 57.0(3)
C13 Ru1 C3A1 C10A 173.91(11)
C11 Ru1 C3A1 C10A 67.64(13)
C15 Ru1 C3A1 C10A 103.99(11)
C14 Ru1 C3A1 C10A 144.63(10)
C2 Ru1 C3A1 C10A -66.48(11)
C1 Ru1 C3A1 C10A -29.43(11)
C3 Ru1 C3A1 C10A -103.54(11)
C3A Ru1 C3A1 C10A -133.01(15)
C12 Ru1 C3A1 C5A1 -56.8(4)
C13 Ru1 C3A1 C5A1 60.2(2)
C11 Ru1 C3A1 C5A1 -46.10(19)
C15 Ru1 C3A1 C5A1 -9.75(17)
C14 Ru1 C3A1 C5A1 30.89(17)
C2 Ru1 C3A1 C5A1 179.78(17)
C1 Ru1 C3A1 C5A1 -143.17(17)
C3 Ru1 C3A1 C5A1 142.72(17)
C3A Ru1 C3A1 C5A1 113.25(19)
C10A Ru1 C3A1 C5A1 -113.74(19)
C12 Ru1 C3A1 C3A -170.0(3)
C13 Ru1 C3A1 C3A -53.08(16)
C11 Ru1 C3A1 C3A -159.35(10)
C15 Ru1 C3A1 C3A -123.00(10)
C14 Ru1 C3A1 C3A -82.36(11)
C2 Ru1 C3A1 C3A 66.53(11)
C1 Ru1 C3A1 C3A 103.58(11)
C3 Ru1 C3A1 C3A 29.47(10)
C10A Ru1 C3A1 C3A 133.01(15)
C3 C3A C4 C5 179.02(17)
C3A1 C3A C4 C5 0.8(3)
Ru1 C3A C4 C5 89.8(2)
C3A C4 C5 C5A -0.4(3)
C4 C5 C5A C6 179.15(18)
C4 C5 C5A C5A1 -0.7(3)
C6 C5A C5A1 C8A 0.7(3)
C5 C5A C5A1 C8A -179.45(16)
C6 C5A C5A1 C3A1 -178.45(16)
C5 C5A C5A1 C3A1 1.4(2)
C10A C3A1 C5A1 C5A -178.97(15)
C3A C3A1 C5A1 C5A -1.0(2)
Ru1 C3A1 C5A1 C5A -89.74(19)
C10A C3A1 C5A1 C8A 1.9(2)
C3A C3A1 C5A1 C8A 179.84(15)
Ru1 C3A1 C5A1 C8A 91.13(19)
C5A1 C5A C6 C7 0.2(3)
C5 C5A C6 C7 -179.70(17)
C5A C6 C7 C8 -0.9(3)
C6 C7 C8 C8A 0.9(3)
C7 C8 C8A C5A1 0.0(3)
C7 C8 C8A C9 -178.80(18)
C5A C5A1 C8A C8 -0.7(2)
C3A1 C5A1 C8A C8 178.39(16)
C5A C5A1 C8A C9 178.07(16)
C3A1 C5A1 C8A C9 -2.8(2)
C8 C8A C9 C10 179.80(18)
C5A1 C8A C9 C10 1.0(3)
C8A C9 C10 C10A 1.7(3)
C1 C10A C10 C9 179.98(18)
C3A1 C10A C10 C9 -2.5(3)
Ru1 C10A C10 C9 -91.2(2)
